data_2000567
loop_
_publ_author_name
'Morooka, M.'
'Ohba, S.'
'Nakashima, M.'
'Tokii, T.'
'Muto, Y.'
'Kato, M.'
'Steward, O. W.'

_publ_section_title
;
 Dimeric nickel(II) carboxylates and a silanecarboxylate:
 [Ni(Me~3~CCOO)~2~(2,5-lutidine)]~2~,
 [Ni(MePh~2~CCOO)~2~(quinoline)]~2~.2CHCl~3~,
 [Ni(Me~2~PhCCOO)~2~(quinoline)]~2~,
 [Ni(Me~3~CCOO)~2~(2-ethylpyridine)]~2~,
 [Ni(Me~3~CCOO)~2~(2-picoline)]~2~ and [Ni(MePh~2~SiCOO)~2~(Ph~3~P)]~2~
;
_journal_issue 10
_journal_name_full 'Acta Crystallographica Section C'
_journal_page_first 1888
_journal_page_last 1894
_journal_paper_doi 10.1107/S0108270192005808
_journal_volume 48
_journal_year 1992
_chemical_formula_moiety 'C58 H58 N2 Ni2 O8'
_chemical_formula_structural '(Ni ((C H3)2 (C6 H5) C2 O2)2 (C9 H7 N))2'
_chemical_formula_sum 'C58 H58 N2 Ni2 O8'
_chemical_formula_weight 1028.5
_chemical_name_systematic ' tetrakis(\m-2-methyl-2-phenylpropanoato-O,O')di(quinoline)dinickel'
_space_group_IT_number 14
_symmetry_cell_setting monoclinic
_symmetry_space_group_name_Hall '-P 2yn'
_symmetry_space_group_name_H-M 'P 1 21/n 1'
_audit_creation_method from_xtal_archive_file_using_CIFIO
_cell_angle_alpha 90.00000
_cell_angle_beta 90.587(5)
_cell_angle_gamma 90.00000
_cell_formula_units_Z 2
_cell_length_a 10.9920(10)
_cell_length_b 20.9320(10)
_cell_length_c 10.9640(10)
_cell_measurement_reflns_used 38
_cell_measurement_temperature 300
_cell_measurement_theta_max 15
_cell_measurement_theta_min 10
_cell_volume 2522.5(3)
_diffrn_ambient_temperature 300.0(10)
_diffrn_measurement_device 'Rigaku AFC-5 four-circle diffractometer'
_diffrn_measurement_method '\w scan'
_diffrn_radiation_monochromator graphite
_diffrn_radiation_source 'Xray tube'
_diffrn_radiation_type 'Mo K\a'
_diffrn_radiation_wavelength .71073
_diffrn_reflns_av_R_equivalents 0.014
_diffrn_reflns_limit_h_max 13
_diffrn_reflns_limit_h_min 0
_diffrn_reflns_limit_k_max 24
_diffrn_reflns_limit_k_min 0
_diffrn_reflns_limit_l_max 13
_diffrn_reflns_limit_l_min -13
_diffrn_reflns_number 4671
_diffrn_reflns_theta_max 25
_diffrn_reflns_theta_min 2.09
_diffrn_standards_decay_% 1.8
_diffrn_standards_interval_count 100
_diffrn_standards_number 5
_exptl_absorpt_coefficient_mu 0.804
_exptl_absorpt_correction_T_max 0.92
_exptl_absorpt_correction_T_min 0.82
_exptl_absorpt_correction_type integration
_exptl_absorpt_process_details 'Gauss numerical integration'
_exptl_crystal_colour 'dark green'
_exptl_crystal_density_diffrn 1.354
_exptl_crystal_density_meas 1.31(2)
_exptl_crystal_density_method 'flotation in KI solution'
_exptl_crystal_description Plate
_exptl_crystal_F_000 1080
_exptl_crystal_size_max 0.60
_exptl_crystal_size_mid 0.25
_exptl_crystal_size_min 0.10
_refine_diff_density_max .276
_refine_diff_density_min -.335
_refine_ls_goodness_of_fit_obs 1.726
_refine_ls_hydrogen_treatment refall
_refine_ls_matrix_type full
_refine_ls_number_constraints 0
_refine_ls_number_parameters 432
_refine_ls_number_reflns 3029
_refine_ls_number_restraints 0
_refine_ls_R_factor_obs .041
_refine_ls_shift/esd_max .068
_refine_ls_structure_factor_coef F
_refine_ls_weighting_scheme 'calc, w=1/\s'
_refine_ls_wR_factor_obs .026
_reflns_number_observed 3029
_reflns_number_total 4431
_reflns_observed_criterion |F~o~|>3\s(|F~o~|)
_cod_data_source_file as1007.cif
_cod_data_source_block III
_cod_original_sg_symbol_Hall -P_2yn
_cod_database_code 2000567

loop_
_symmetry_equiv_pos_as_xyz
+x,+y,+z
1/2-x,1/2+y,1/2-z
-x,-y,-z
1/2+x,1/2-y,1/2+z

loop_
_atom_site_aniso_label
_atom_site_aniso_U_11
_atom_site_aniso_U_22
_atom_site_aniso_U_33
_atom_site_aniso_U_12
_atom_site_aniso_U_13
_atom_site_aniso_U_23
Ni .0197(2) .0320(2) .0367(3) -.0013(3) .0008(2) -.0012(3)
O11 .033(2) .042(2) .046(2) .0030(10) -.0050(10) .0070(10)
O12 .037(2) .035(2) .053(2) -.0090(10) .0110(10) .0090(10)
O21 .0280(10) .042(2) .038(2) -.0010(10) .0010(10) -.0080(10)
O22 .025(2) .042(2) .047(2) -.0010(10) .0050(10) -.0090(10)
N .026(2) .037(2) .036(2) -.001(2) -.0010(10) .002(2)
C1 .031(3) .051(3) .046(3) -.007(2) -.002(2) -.002(2)
C2 .033(3) .058(3) .064(3) -.014(2) -.002(2) -.009(3)
C3 .027(3) .079(4) .051(3) -.011(3) -.004(2) .002(2)
C4 .024(2) .062(3) .036(2) -.004(2) .000(2) .004(2)
C5 .026(3) .080(4) .062(3) .009(3) -.004(2) .018(3)
C6 .041(3) .064(4) .084(4) .017(3) .001(3) .022(3)
C7 .039(3) .046(3) .078(3) .011(2) .005(2) .007(3)
C8 .029(2) .046(3) .045(3) -.001(2) .001(2) .007(2)
C9 .025(2) .047(3) .029(2) .001(2) .004(2) .004(2)
C101 .036(2) .029(2) .032(2) .000(2) .009(2) -.002(2)
C102 .033(2) .034(2) .031(2) -.002(2) -.001(2) .004(2)
C103 .048(3) .045(3) .052(3) -.006(2) .017(3) .008(3)
C104 .060(4) .057(4) .040(3) .000(3) -.007(3) .012(3)
C105 .036(2) .028(2) .044(2) -.004(2) .006(2) .006(2)
C106 .055(3) .045(3) .070(3) .009(2) .006(3) .000(3)
C107 .054(4) .058(4) .118(5) .016(3) .016(4) .002(4)
C108 .080(5) .044(4) .094(5) -.005(3) .038(4) -.011(3)
C109 .080(4) .052(4) .058(4) -.015(3) .016(3) -.005(3)
C110 .056(3) .038(3) .061(3) .001(3) .005(3) -.005(2)
C201 .034(2) .025(2) .027(2) .004(2) .003(2) .005(2)
C202 .035(2) .028(2) .033(2) .003(2) .003(2) -.003(2)
C203 .055(3) .045(3) .046(3) -.014(3) .006(3) -.006(3)
C204 .055(3) .040(3) .051(3) .013(3) .013(3) -.001(3)
C205 .036(2) .037(2) .028(2) -.002(2) .002(2) -.004(2)
C206 .053(3) .055(3) .051(3) .011(3) .018(2) .007(2)
C207 .058(3) .085(4) .063(3) .004(3) .031(3) .011(3)
C208 .084(4) .064(4) .054(3) -.018(3) .019(3) .014(3)
C209 .101(4) .051(3) .066(3) .019(3) .026(3) .020(3)
C210 .068(3) .046(3) .054(3) .020(3) .018(2) .015(2)

loop_
_atom_site_label
_atom_site_fract_x
_atom_site_fract_y
_atom_site_fract_z
_atom_site_U_iso_or_equiv
_atom_site_thermal_displace_type
_atom_site_calc_flag
_atom_site_calc_attached_atom
_atom_site_refinement_flags
_atom_site_occupancy
Ni .61870(4) .51310(2) .52872(4) .0295(2) Uani ? ? ? 1.00000
O11 .6367(2) .58920(10) .4166(2) .040(2) Uani ? ? ? 1.00000
O12 .5541(2) .43760(10) .6245(2) .042(2) Uani ? ? ? 1.00000
O21 .6492(2) .45410(10) .3886(2) .036(2) Uani ? ? ? 1.00000
O22 .5444(2) .57200(10) .6532(2) .038(2) Uani ? ? ? 1.00000
N .7901(2) .5145(2) .6017(2) .033(2) Uani ? ? ? 1.00000
C1 .8303(4) .5719(2) .6287(4) .043(3) Uani ? ? ? 1.00000
C2 .9499(4) .5841(2) .6715(4) .052(3) Uani ? ? ? 1.00000
C3 1.0273(4) .5341(2) .6837(4) .052(3) Uani ? ? ? 1.00000
C4 .9897(3) .4719(2) .6579(3) .041(3) Uani ? ? ? 1.00000
C5 1.0660(4) .4182(3) .6700(4) .056(3) Uani ? ? ? 1.00000
C6 1.0256(4) .3594(3) .6457(4) .063(4) Uani ? ? ? 1.00000
C7 .9049(4) .3497(2) .6051(4) .054(3) Uani ? ? ? 1.00000
C8 .8285(4) .4002(2) .5919(4) .040(3) Uani ? ? ? 1.00000
C9 .8679(3) .4623(2) .6172(3) .034(2) Uani ? ? ? 1.00000
C101 .5359(3) .5983(2) .3626(3) .032(2) Uani ? ? ? 1.00000
C102 .5199(3) .6566(2) .2812(3) .032(2) Uani ? ? ? 1.00000
C103 .6425(4) .6740(2) .2215(5) .048(3) Uani ? ? ? 1.00000
C104 .4281(5) .6414(3) .1803(4) .053(3) Uani ? ? ? 1.00000
C105 .4803(3) .7121(2) .3631(3) .036(2) Uani ? ? ? 1.00000
C106 .3769(4) .7478(2) .3406(5) .056(3) Uani ? ? ? 1.00000
C107 .3451(5) .7987(3) .4143(7) .076(4) Uani ? ? ? 1.00000
C108 .4153(6) .8142(3) .5129(6) .072(4) Uani ? ? ? 1.00000
C109 .5173(6) .7797(2) .5381(5) .063(4) Uani ? ? ? 1.00000
C110 .5489(4) .7292(2) .4634(4) .051(3) Uani ? ? ? 1.00000
C201 .5685(3) .4240(2) .3293(3) .029(2) Uani ? ? ? 1.00000
C202 .6147(3) .3793(2) .2294(3) .032(2) Uani ? ? ? 1.00000
C203 .5099(4) .3425(2) .1702(4) .049(3) Uani ? ? ? 1.00000
C204 .7016(5) .3320(2) .2905(5) .049(3) Uani ? ? ? 1.00000
C205 .6782(3) .4207(2) .1333(3) .034(2) Uani ? ? ? 1.00000
C206 .7814(4) .4005(2) .0734(4) .053(3) Uani ? ? ? 1.00000
C207 .8360(5) .4384(3) -.0140(4) .068(4) Uani ? ? ? 1.00000
C208 .7887(5) .4965(2) -.0424(4) .067(4) Uani ? ? ? 1.00000
C209 .6877(5) .5173(2) .0147(4) .072(3) Uani ? ? ? 1.00000
C210 .6323(4) .4801(2) .1032(4) .056(3) Uani ? ? ? 1.00000
H1 .766(3) .611(2) .625(3) .060(10) Uiso d ? ? 1.00000
H2 .968(3) .629(2) .692(3) .070(10) Uiso d ? ? 1.00000
H3 1.112(3) .540(2) .712(3) .060(10) Uiso d ? ? 1.00000
H5 1.147(3) .423(2) .706(3) .070(10) Uiso d ? ? 1.00000
H6 1.076(3) .322(2) .662(3) .060(10) Uiso d ? ? 1.00000
H7 .885(3) .303(2) .581(3) .050(10) Uiso d ? ? 1.00000
H8 .744(3) .391(2) .556(3) .060(10) Uiso d ? ? 1.00000
H1031 .630(3) .711(2) .157(3) .070(10) Uiso d ? ? 1.00000
H1032 .665(4) .635(2) .173(3) .08(2) Uiso d ? ? 1.00000
H1033 .700(3) .682(2) .287(3) .060(10) Uiso d ? ? 1.00000
H1041 .421(3) .676(2) .124(3) .070(10) Uiso d ? ? 1.00000
H1042 .354(3) .632(2) .210(3) .040(10) Uiso d ? ? 1.00000
H1043 .455(4) .601(2) .128(3) .08(2) Uiso d ? ? 1.00000
H106 .331(3) .740(2) .261(3) .050(10) Uiso d ? ? 1.00000
H107 .285(4) .821(2) .384(4) .11(2) Uiso d ? ? 1.00000
H108 .401(4) .850(2) .558(4) .09(2) Uiso d ? ? 1.00000
H109 .567(4) .784(2) .604(4) .09(2) Uiso d ? ? 1.00000
H110 .614(3) .706(2) .480(3) .040(10) Uiso d ? ? 1.00000
H2031 .465(3) .317(2) .231(3) .050(10) Uiso d ? ? 1.00000
H2032 .458(3) .373(2) .129(3) .050(10) Uiso d ? ? 1.00000
H2033 .531(3) .315(2) .096(3) .060(10) Uiso d ? ? 1.00000
H2041 .658(3) .3120(10) .363(3) .040(10) Uiso d ? ? 1.00000
H2042 .776(3) .3500(10) .324(3) .030(10) Uiso d ? ? 1.00000
H2043 .729(3) .300(2) .231(3) .050(10) Uiso d ? ? 1.00000
H206 .819(3) .364(2) .099(3) .060(10) Uiso d ? ? 1.00000
H207 .910(4) .423(2) -.058(4) .10(2) Uiso d ? ? 1.00000
H208 .832(3) .525(2) -.097(3) .08(2) Uiso d ? ? 1.00000
H209 .647(4) .558(2) -.006(4) .09(2) Uiso d ? ? 1.00000
H210 .556(3) .499(2) .155(3) .080(10) Uiso d ? ? 1.00000

loop_
_geom_angle_atom_site_label_1
_geom_angle_atom_site_label_2
_geom_angle_atom_site_label_3
_geom_angle_site_symmetry_1
_geom_angle_site_symmetry_2
_geom_angle_site_symmetry_3
_geom_angle
_geom_angle_publ_flag
O11 Ni O12 . . . 164.70(10) yes
O11 Ni O21 . . . 90.10(10) yes
O11 Ni O22 . . . 88.40(10) yes
O11 Ni N . . . 97.50(10) yes
O11 Ni Ni . . 3_666 96.72(7) yes
O12 Ni O21 . . . 88.80(10) yes
O12 Ni O22 . . . 88.80(10) yes
O12 Ni N . . . 97.80(10) yes
O12 Ni Ni . . 3_666 67.96(7) yes
O21 Ni O22 . . . 165.44(9) yes
O21 Ni N . . . 98.60(10) yes
O21 Ni Ni . . 3_666 82.32(7) yes
O22 Ni N . . . 96.00(10) yes
O22 Ni Ni . . 3_666 83.48(7) yes
N Ni Ni . . 3_666 165.70(9) yes
Ni O11 C101 . . . 108.1(2) yes
Ni O12 C101 . . 3_666 143.8(2) yes
Ni O21 C201 . . . 125.5(2) yes
Ni O22 C201 . . 3_666 123.3(2) yes
Ni N C1 . . . 114.2(3) no
Ni N C9 . . . 126.7(3) no
C1 N C9 . . . 119.0(3) no
N C1 C2 . . . 123.3(4) no
N C1 H1 . . . 118(2) no
C2 C1 H1 . . . 119(2) no
C1 C2 C3 . . . 118.3(4) no
C1 C2 H2 . . . 115(2) no
C3 C2 H2 . . . 126(2) no
C2 C3 C4 . . . 121.1(4) no
C2 C3 H3 . . . 121(2) no
C4 C3 H3 . . . 117(2) no
C3 C4 C5 . . . 123.5(4) no
C3 C4 C9 . . . 118.2(4) no
C5 C4 C9 . . . 118.3(4) no
C4 C5 C6 . . . 121.4(4) no
C4 C5 H5 . . . 120(2) no
C6 C5 H5 . . . 119(2) no
C5 C6 C7 . . . 120.4(5) no
C5 C6 H6 . . . 121(2) no
C7 C6 H6 . . . 118(2) no
C6 C7 C8 . . . 120.1(4) no
C6 C7 H7 . . . 114(2) no
C8 C7 H7 . . . 125(2) no
C7 C8 C9 . . . 120.9(4) no
C7 C8 H8 . . . 117(2) no
C9 C8 H8 . . . 122(2) no
N C9 C4 . . . 120.0(3) no
N C9 C8 . . . 121.1(3) no
C4 C9 C8 . . . 118.9(4) no
O11 C101 C102 . . . 119.3(3) yes
O11 C101 O12 . . 3_666 123.2(3) yes
C102 C101 O12 . . 3_666 117.5(3) yes
C101 C102 C103 . . . 110.0(3) no
C101 C102 C104 . . . 109.2(3) no
C101 C102 C105 . . . 107.2(3) no
C103 C102 C104 . . . 108.4(3) no
C103 C102 C105 . . . 108.9(3) no
C104 C102 C105 . . . 113.1(3) no
C102 C103 H1031 . . . 110(2) no
C102 C103 H1032 . . . 104(2) no
C102 C103 H1033 . . . 107(2) no
H1031 C103 H1032 . . . 106(3) no
H1031 C103 H1033 . . . 117(3) no
H1032 C103 H1033 . . . 112(3) no
C102 C104 H1041 . . . 111(2) no
C102 C104 H1042 . . . 112(2) no
C102 C104 H1043 . . . 112(2) no
H1041 C104 H1042 . . . 109(3) no
H1041 C104 H1043 . . . 106(3) no
H1042 C104 H1043 . . . 106(3) no
C102 C105 C106 . . . 122.9(3) no
C102 C105 C110 . . . 120.6(3) no
C106 C105 C110 . . . 116.5(4) no
C105 C106 C107 . . . 121.6(5) no
C105 C106 H106 . . . 118(2) no
C107 C106 H106 . . . 120(2) no
C106 C107 C108 . . . 120.2(5) no
C106 C107 H107 . . . 112(3) no
C108 C107 H107 . . . 127(3) no
C107 C108 C109 . . . 119.7(5) no
C107 C108 H108 . . . 122(3) no
C109 C108 H108 . . . 118(3) no
C108 C109 C110 . . . 119.8(5) no
C108 C109 H109 . . . 127(3) no
C110 C109 H109 . . . 113(3) no
C105 C110 C109 . . . 122.2(4) no
C105 C110 H110 . . . 117(2) no
C109 C110 H110 . . . 120(2) no
O21 C201 C202 . . . 115.9(3) yes
O21 C201 O22 . . 3_666 125.2(3) yes
C202 C201 O22 . . 3_666 118.9(3) yes
C201 C202 C203 . . . 111.0(3) no
C201 C202 C204 . . . 107.0(3) no
C201 C202 C205 . . . 107.5(3) no
C203 C202 C204 . . . 109.1(3) no
C203 C202 C205 . . . 109.9(3) no
C204 C202 C205 . . . 112.4(3) no
C202 C203 H2031 . . . 111(2) no
C202 C203 H2032 . . . 107(2) no
C202 C203 H2033 . . . 116(2) no
H2031 C203 H2032 . . . 112(3) no
H2031 C203 H2033 . . . 110(3) no
H2032 C203 H2033 . . . 99(3) no
C202 C204 H2041 . . . 108(2) no
C202 C204 H2042 . . . 116(2) no
C202 C204 H2043 . . . 110(2) no
H2041 C204 H2042 . . . 105(3) no
H2041 C204 H2043 . . . 112(3) no
H2042 C204 H2043 . . . 105(3) no
C202 C205 C206 . . . 122.2(3) no
C202 C205 C210 . . . 120.3(3) no
C206 C205 C210 . . . 117.5(4) no
C205 C206 C207 . . . 121.1(4) no
C205 C206 H206 . . . 119(2) no
C207 C206 H206 . . . 120(2) no
C206 C207 C208 . . . 120.3(5) no
C206 C207 H207 . . . 120(2) no
C208 C207 H207 . . . 120(2) no
C207 C208 C209 . . . 119.7(5) no
C207 C208 H208 . . . 120(2) no
C209 C208 H208 . . . 120(2) no
C208 C209 C210 . . . 120.8(5) no
C208 C209 H209 . . . 123(2) no
C210 C209 H209 . . . 116(2) no
C205 C210 C209 . . . 120.6(4) no
C205 C210 H210 . . . 118(2) no
C209 C210 H210 . . . 121(2) no

loop_
_geom_bond_atom_site_label_1
_geom_bond_atom_site_label_2
_geom_bond_site_symmetry_1
_geom_bond_site_symmetry_2
_geom_bond_distance
_geom_bond_publ_flag
Ni O11 . . 2.023(2) yes
Ni O12 . . 2.030(2) yes
Ni O21 . . 2.001(2) yes
Ni O22 . . 2.019(2) yes
Ni N . . 2.040(3) yes
Ni Ni . 3_666 2.7337(7) yes
O11 C101 . . 1.265(4) yes
O12 C101 . 3_666 1.250(4) yes
O21 C201 . . 1.263(4) yes
O22 C201 . 3_666 1.260(4) yes
N C1 . . 1.312(6) no
N C9 . . 1.397(5) no
C1 C2 . . 1.415(6) no
C1 H1 . . 1.08(3) no
C2 C3 . . 1.354(7) no
C2 H2 . . .99(4) no
C3 C4 . . 1.394(6) no
C3 H3 . . .98(4) no
C4 C5 . . 1.409(6) no
C4 C9 . . 1.422(5) no
C5 C6 . . 1.335(7) no
C5 H5 . . .98(4) no
C6 C7 . . 1.409(6) no
C6 H6 . . .98(4) no
C7 C8 . . 1.358(6) no
C7 H7 . . 1.04(3) no
C8 C9 . . 1.395(6) no
C8 H8 . . 1.02(3) no
C101 C102 . . 1.522(5) yes
C102 C103 . . 1.547(6) no
C102 C104 . . 1.523(6) no
C102 C105 . . 1.534(5) no
C103 H1031 . . 1.06(4) no
C103 H1032 . . 1.01(4) no
C103 H1033 . . .97(4) no
C104 H1041 . . .96(4) no
C104 H1042 . . .90(3) no
C104 H1043 . . 1.06(4) no
C105 C106 . . 1.381(6) no
C105 C110 . . 1.374(6) no
C106 C107 . . 1.384(8) no
C106 H106 . . 1.02(3) no
C107 C108 . . 1.361(9) no
C107 H107 . . .87(5) no
C108 C109 . . 1.359(8) no
C108 H108 . . .92(4) no
C109 C110 . . 1.384(7) no
C109 H109 . . .91(4) no
C110 H110 . . .88(3) no
C201 C202 . . 1.533(5) yes
C202 C203 . . 1.525(6) no
C202 C204 . . 1.525(6) no
C202 C205 . . 1.538(5) no
C203 H2031 . . .99(3) no
C203 H2032 . . .97(3) no
C203 H2033 . . 1.03(3) no
C204 H2041 . . 1.02(3) no
C204 H2042 . . .97(3) no
C204 H2043 . . .99(3) no
C205 C206 . . 1.383(6) no
C205 C210 . . 1.379(6) no
C206 C207 . . 1.386(7) no
C206 H206 . . .92(4) no
C207 C208 . . 1.358(8) no
C207 H207 . . 1.01(4) no
C208 C209 . . 1.351(7) no
C208 H208 . . .97(4) no
C209 C210 . . 1.389(6) no
C209 H209 . . .98(4) no
C210 H210 . . 1.09(4) no

loop_
_geom_contact_atom_site_label_1
_geom_contact_atom_site_label_2
_geom_contact_distance
_geom_contact_site_symmetry_1
_geom_contact_site_symmetry_2
_geom_contact_publ_flag
? ? ? ? ? ?

loop_
_geom_torsion_atom_site_label_1
_geom_torsion_atom_site_label_2
_geom_torsion_atom_site_label_3
_geom_torsion_atom_site_label_4
_geom_torsion_site_symmetry_1
_geom_torsion_site_symmetry_2
_geom_torsion_site_symmetry_3
_geom_torsion_site_symmetry_4
_geom_torsion
_geom_torsion_publ_flag
? ? ? ? ? ? ? ? ? ?
